data_7047803
loop_
_publ_author_name
'Wu, Panfeng'
'Zhang, Yanping'
'Feng, Caiting'
'Liu, Bin'
'Hu, Huaiming'
'Xue, Ganglin'

_publ_section_title
;
 A large, X-shaped polyoxometalate
 [As<sub>6</sub>Fe<sub>7</sub>Mo<sub>22</sub>O<sub>98</sub>]<sup>25-</sup>
 assembled from [AsMo<sub>7</sub>O<sub>27</sub>]<sup>9-</sup> and
 [FeMo<sub>4</sub>O<sub>19</sub>]<sup>11-</sup> moieties.
;
_journal_issue 44
_journal_name_full 'Dalton transactions (Cambridge, England : 2003)'
_journal_page_first 15661
_journal_page_last 15665
_journal_paper_doi 10.1039/c8dt02647e
_journal_volume 47
_journal_year 2018
_chemical_formula_sum 'As6 Fe7 H126 Mo22 N25 O111'
_chemical_formula_weight 5204.41
_space_group_IT_number 2
_space_group_name_Hall '-P 1'
_space_group_name_H-M_alt 'P -1'
_symmetry_cell_setting triclinic
_symmetry_space_group_name_Hall '-P 1'
_symmetry_space_group_name_H-M 'P -1'
_atom_sites_solution_hydrogens none
_atom_sites_solution_primary direct
_atom_sites_solution_secondary difmap
_audit_creation_method SHELXL-97
_cell_angle_alpha 95.136(2)
_cell_angle_beta 106.825(2)
_cell_angle_gamma 94.628(2)
_cell_formula_units_Z 1
_cell_length_a 11.9020(17)
_cell_length_b 15.599(2)
_cell_length_c 16.875(2)
_cell_measurement_reflns_used 3026
_cell_measurement_temperature 296(2)
_cell_measurement_theta_max 26.36
_cell_measurement_theta_min 2.31
_cell_volume 2968.1(7)
_computing_cell_refinement 'Bruker SMART'
_computing_data_collection 'Bruker SMART'
_computing_data_reduction 'Bruker SAINT'
_computing_molecular_graphics 'Bruker SHELXTL'
_computing_publication_material 'Bruker SHELXTL'
_computing_structure_refinement 'SHELXL-97 (Sheldrick, 1997)'
_computing_structure_solution 'SHELXS-97 (Sheldrick, 1990)'
_diffrn_ambient_temperature 296(2)
_diffrn_measured_fraction_theta_full 0.980
_diffrn_measured_fraction_theta_max 0.980
_diffrn_measurement_device_type 'CCD area detector'
_diffrn_measurement_method 'phi and omega scans'
_diffrn_radiation_monochromator graphite
_diffrn_radiation_source 'fine-focus sealed tube'
_diffrn_radiation_type MoK\a
_diffrn_radiation_wavelength 0.71073
_diffrn_reflns_av_R_equivalents 0.0387
_diffrn_reflns_av_sigmaI/netI 0.0893
_diffrn_reflns_limit_h_max 14
_diffrn_reflns_limit_h_min -12
_diffrn_reflns_limit_k_max 18
_diffrn_reflns_limit_k_min -17
_diffrn_reflns_limit_l_max 14
_diffrn_reflns_limit_l_min -20
_diffrn_reflns_number 14761
_diffrn_reflns_theta_full 25.05
_diffrn_reflns_theta_max 25.05
_diffrn_reflns_theta_min 1.80
_exptl_absorpt_coefficient_mu 4.849
_exptl_absorpt_correction_T_max 0.678
_exptl_absorpt_correction_T_min 0.564
_exptl_absorpt_correction_type multi-scan
_exptl_absorpt_process_details sadbas
_exptl_crystal_colour yellow
_exptl_crystal_density_diffrn 2.912
_exptl_crystal_density_method 'not measured'
_exptl_crystal_description block
_exptl_crystal_F_000 2493
_exptl_crystal_size_max 0.12
_exptl_crystal_size_mid 0.10
_exptl_crystal_size_min 0.08
_refine_diff_density_max 1.552
_refine_diff_density_min -1.258
_refine_diff_density_rms 0.273
_refine_ls_extinction_method none
_refine_ls_goodness_of_fit_ref 0.992
_refine_ls_hydrogen_treatment none
_refine_ls_matrix_type full
_refine_ls_number_parameters 677
_refine_ls_number_reflns 10301
_refine_ls_number_restraints 0
_refine_ls_restrained_S_all 0.992
_refine_ls_R_factor_all 0.1008
_refine_ls_R_factor_gt 0.0599
_refine_ls_shift/su_max 0.000
_refine_ls_shift/su_mean 0.000
_refine_ls_structure_factor_coef Fsqd
_refine_ls_weighting_details 'calc w=1/[\s^2^(Fo^2^)+(0.1000P)^2^+0.0000P] where P=(Fo^2^+2Fc^2^)/3'
_refine_ls_weighting_scheme calc
_refine_ls_wR_factor_gt 0.1535
_refine_ls_wR_factor_ref 0.1814
_reflns_number_gt 6584
_reflns_number_total 10301
_reflns_threshold_expression >2sigma(I)
_cod_data_source_file c8dt02647e2.cif
_cod_data_source_block xb3854_0m
_cod_depositor_comments 'Adding full bibliography for 7047803.cif.'
_cod_original_sg_symbol_H-M P-1
_cod_database_code 7047803

loop_
_symmetry_equiv_pos_as_xyz
'x, y, z'
'-x, -y, -z'

loop_
_atom_site_label
_atom_site_type_symbol
_atom_site_fract_x
_atom_site_fract_y
_atom_site_fract_z
_atom_site_U_iso_or_equiv
_atom_site_adp_type
_atom_site_occupancy
_atom_site_symmetry_multiplicity
_atom_site_calc_flag
_atom_site_refinement_flags
As1 As 0.39934(11) 0.17545(8) 0.35863(8) 0.0300(3) Uani 1 1 d .
As2 As 0.67251(11) 0.33180(9) 0.51360(7) 0.0314(3) Uani 1 1 d .
As3 As 0.55715(11) 0.68589(9) 0.41443(8) 0.0306(3) Uani 1 1 d .
Fe1 Fe 0.50203(14) 0.38108(12) 0.33899(10) 0.0279(4) Uani 1 1 d .
Fe2 Fe 0.28391(14) 0.36245(12) 0.40421(10) 0.0284(4) Uani 1 1 d .
Fe3 Fe 0.5000 0.5000 0.5000 0.0270(6) Uani 1 2 d S
Fe4 Fe 0.31980(14) 0.54896(11) 0.30730(10) 0.0266(4) Uani 1 1 d .
Mo1 Mo 0.42622(11) 0.03246(8) 0.19152(8) 0.0427(3) Uani 1 1 d .
Mo2 Mo 0.15647(10) 0.09185(8) 0.09190(7) 0.0410(3) Uani 1 1 d .
Mo3 Mo 0.16743(11) 0.00748(8) 0.27354(8) 0.0465(4) Uani 1 1 d .
Mo4 Mo 0.14284(10) 0.15416(9) 0.42212(8) 0.0440(3) Uani 1 1 d .
Mo5 Mo 0.09780(9) 0.22625(8) 0.23061(7) 0.0330(3) Uani 1 1 d .
Mo6 Mo 0.36741(9) 0.25191(7) 0.14801(6) 0.0309(3) Uani 1 1 d .
Mo7 Mo 0.63091(10) 0.19979(8) 0.26821(7) 0.0360(3) Uani 1 1 d .
Mo8 Mo 0.08154(9) 0.52606(8) 0.37116(6) 0.0314(3) Uani 1 1 d .
Mo9 Mo 0.04440(9) 0.57742(8) 0.17897(7) 0.0337(3) Uani 1 1 d .
Mo10 Mo 0.27072(10) 0.58059(8) 0.09861(7) 0.0340(3) Uani 1 1 d .
Mo11 Mo 0.53931(9) 0.55586(8) 0.22289(7) 0.0323(3) Uani 1 1 d .
O1 O 0.4028(10) -0.0520(6) 0.1115(6) 0.063(3) Uani 1 1 d .
O2 O 0.1316(9) -0.0093(6) 0.0392(6) 0.061(3) Uani 1 1 d .
O3 O 0.0742(9) -0.0829(7) 0.2184(7) 0.065(3) Uani 1 1 d .
O4 O 0.0805(8) 0.1525(6) 0.0174(5) 0.050(3) Uani 1 1 d .
O5 O 0.0686(8) 0.0940(6) 0.1733(5) 0.044(2) Uani 1 1 d .
O6 O 0.3223(8) 0.1212(5) 0.0967(5) 0.040(2) Uani 1 1 d .
O7 O 0.2660(8) 0.0307(5) 0.2007(6) 0.044(2) Uani 1 1 d .
O8 O 0.4787(8) -0.0141(6) 0.2807(6) 0.051(3) Uani 1 1 d .
O9 O 0.2777(8) -0.0341(7) 0.3440(6) 0.055(3) Uani 1 1 d .
O10 O 0.5646(8) 0.0918(6) 0.1871(6) 0.046(2) Uani 1 1 d .
O11 O 0.3083(8) 0.2936(6) 0.0569(5) 0.042(2) Uani 1 1 d .
O12 O 0.5189(8) 0.2452(6) 0.1534(5) 0.041(2) Uani 1 1 d .
O13 O 0.7549(8) 0.2251(6) 0.2366(6) 0.052(3) Uani 1 1 d .
O14 O 0.2161(7) 0.2152(5) 0.1713(5) 0.033(2) Uani 1 1 d .
O15 O 0.6821(9) 0.1436(6) 0.3517(6) 0.055(3) Uani 1 1 d .
O16 O 0.4362(7) 0.1670(6) 0.2614(5) 0.037(2) Uani 1 1 d .
O17 O 0.2401(7) 0.1493(5) 0.3231(5) 0.034(2) Uani 1 1 d .
O18 O 0.0803(8) 0.0435(6) 0.3441(6) 0.046(3) Uani 1 1 d .
O19 O 0.2497(9) 0.1051(7) 0.4907(6) 0.060(3) Uani 1 1 d .
O20 O 0.0264(8) 0.1518(8) 0.4649(6) 0.065(3) Uani 1 1 d .
O21 O 0.0287(7) 0.1950(6) 0.3071(5) 0.038(2) Uani 1 1 d .
O22 O -0.0167(7) 0.2584(6) 0.1543(5) 0.043(2) Uani 1 1 d .
O23 O 0.2047(7) 0.2658(6) 0.4438(5) 0.037(2) Uani 1 1 d .
O24 O 0.1770(7) 0.3276(5) 0.2870(5) 0.031(2) Uani 1 1 d .
O25 O 0.4006(6) 0.2888(5) 0.3755(5) 0.030(2) Uani 1 1 d .
O26 O 0.3908(7) 0.3450(5) 0.2255(5) 0.0282(19) Uani 1 1 d .
O27 O 0.6153(7) 0.3015(6) 0.3215(5) 0.038(2) Uani 1 1 d .
O28 O 0.5622(8) 0.4983(6) 0.1384(5) 0.047(2) Uani 1 1 d .
O29 O 0.2923(8) 0.5058(6) 0.0253(5) 0.048(3) Uani 1 1 d .
O30 O 0.5752(7) 0.4798(5) 0.2985(5) 0.033(2) Uani 1 1 d .
O31 O 0.3518(6) 0.4989(5) 0.2007(4) 0.030(2) Uani 1 1 d .
O32 O 0.1209(7) 0.5237(6) 0.1039(5) 0.037(2) Uani 1 1 d .
O33 O 0.5973(7) 0.4145(5) 0.4610(5) 0.031(2) Uani 1 1 d .
O34 O 0.3895(6) 0.4599(5) 0.3774(4) 0.0222(17) Uani 1 1 d .
O35 O 0.1490(7) 0.4883(5) 0.2652(4) 0.029(2) Uani 1 1 d .
O36 O -0.0796(8) 0.5049(7) 0.1438(5) 0.051(3) Uani 1 1 d .
O37 O 0.1700(7) 0.4425(6) 0.4194(5) 0.036(2) Uani 1 1 d .
O38 O -0.0547(7) 0.4658(6) 0.3281(5) 0.040(2) Uani 1 1 d .
O39 O 0.0652(8) 0.5891(6) 0.4558(5) 0.045(2) Uani 1 1 d .
O40 O 0.0412(7) 0.6131(6) 0.2866(5) 0.037(2) Uani 1 1 d .
O41 O 0.0052(8) 0.6698(6) 0.1335(5) 0.043(2) Uani 1 1 d .
O42 O 0.2557(7) 0.6046(6) 0.3906(4) 0.031(2) Uani 1 1 d .
O43 O 0.2348(7) 0.6326(5) 0.2188(5) 0.032(2) Uani 1 1 d .
O44 O 0.2184(8) 0.6657(6) 0.0462(6) 0.049(3) Uani 1 1 d .
O45 O 0.4674(7) 0.6213(5) 0.3236(5) 0.0284(19) Uani 1 1 d .
O46 O 0.4293(7) 0.6309(6) 0.1532(5) 0.036(2) Uani 1 1 d .
O47 O 0.5992(7) 0.6018(5) 0.4777(5) 0.033(2) Uani 1 1 d .
O48 O 0.6598(7) 0.6352(6) 0.2579(5) 0.043(2) Uani 1 1 d .
O49 O 0.4430(7) 0.7235(5) 0.4537(5) 0.030(2) Uani 1 1 d .
O101 O 0.7943(9) 0.5494(7) 0.4086(6) 0.058(3) Uiso 1 1 d .
O102 O 0.0725(10) 0.3516(7) 0.0415(7) 0.073(3) Uiso 1 1 d .
O103 O 0.0761(12) 0.6880(9) 0.6032(9) 0.095(4) Uiso 1 1 d .
O104 O 0.3201(16) 0.8051(11) 0.2633(11) 0.130(6) Uiso 1 1 d .
O105 O 0.1566(13) 0.8290(9) 0.0897(9) 0.099(4) Uiso 1 1 d .
O106 O 0.2568(15) 0.3516(10) 0.8859(10) 0.124(6) Uiso 1 1 d .
O107 O 0.7476(16) 0.3686(11) 0.1377(11) 0.130(6) Uiso 1 1 d .
O108 O 0.8297(16) 0.0120(11) 0.3133(11) 0.132(6) Uiso 1 1 d .
O109 O 0.4859(16) 0.3745(11) 0.9936(11) 0.135(6) Uiso 1 1 d .
O110 O 0.5169(15) 0.7973(11) 0.1985(10) 0.130(6) Uiso 1 1 d .
O111 O 0.8845(17) 0.7260(12) 0.3765(11) 0.144(6) Uiso 1 1 d .
O112 O 0.474(2) 0.0617(15) 0.5529(15) 0.210(10) Uiso 1 1 d .
O113 O 0.356(2) 0.0793(14) 0.9427(14) 0.186(9) Uiso 1 1 d .
O114 O 0.8308(19) 0.8251(13) 0.1418(13) 0.169(8) Uiso 1 1 d .
O115 O 0.8203(19) 0.0656(13) 0.1429(13) 0.168(8) Uiso 1 1 d .
O116 O 0.1133(18) 0.7856(13) 0.3447(12) 0.160(7) Uiso 1 1 d .
O117 O 0.819(2) 0.0899(16) 0.5146(15) 0.203(10) Uiso 1 1 d .
O118 O 0.362(2) 0.8198(17) 0.9680(16) 0.231(11) Uiso 1 1 d .
O119 O 0.729(3) 0.8512(19) 0.3104(19) 0.266(13) Uiso 1 1 d .

loop_
_atom_site_aniso_label
_atom_site_aniso_U_11
_atom_site_aniso_U_22
_atom_site_aniso_U_33
_atom_site_aniso_U_23
_atom_site_aniso_U_13
_atom_site_aniso_U_12
As1 0.0203(6) 0.0393(8) 0.0287(7) 0.0142(6) 0.0011(5) 0.0053(5)
As2 0.0238(7) 0.0456(8) 0.0226(7) 0.0080(6) 0.0001(5) 0.0125(6)
As3 0.0232(7) 0.0418(8) 0.0243(7) 0.0127(6) 0.0009(5) 0.0033(6)
Fe1 0.0186(9) 0.0416(11) 0.0217(9) 0.0095(8) 0.0014(7) 0.0038(8)
Fe2 0.0163(9) 0.0435(11) 0.0244(9) 0.0116(8) 0.0017(7) 0.0049(8)
Fe3 0.0180(12) 0.0415(16) 0.0214(12) 0.0100(11) 0.0033(10) 0.0056(11)
Fe4 0.0180(9) 0.0420(11) 0.0195(9) 0.0107(8) 0.0020(7) 0.0075(8)
Mo1 0.0374(7) 0.0409(8) 0.0450(7) 0.0124(6) 0.0015(6) 0.0099(6)
Mo2 0.0327(7) 0.0432(8) 0.0383(7) 0.0111(6) -0.0048(5) 0.0031(5)
Mo3 0.0343(7) 0.0450(8) 0.0547(8) 0.0235(6) 0.0007(6) 0.0004(6)
Mo4 0.0256(6) 0.0629(9) 0.0436(7) 0.0294(6) 0.0050(5) -0.0001(6)
Mo5 0.0195(6) 0.0435(7) 0.0320(6) 0.0141(5) -0.0011(5) 0.0028(5)
Mo6 0.0264(6) 0.0393(7) 0.0244(6) 0.0095(5) 0.0015(5) 0.0051(5)
Mo7 0.0233(6) 0.0477(8) 0.0373(7) 0.0105(6) 0.0062(5) 0.0099(5)
Mo8 0.0183(5) 0.0510(8) 0.0259(6) 0.0107(5) 0.0044(4) 0.0108(5)
Mo9 0.0222(6) 0.0500(8) 0.0258(6) 0.0130(5) -0.0017(5) 0.0095(5)
Mo10 0.0297(6) 0.0483(8) 0.0236(6) 0.0145(5) 0.0030(5) 0.0091(5)
Mo11 0.0237(6) 0.0494(8) 0.0254(6) 0.0150(5) 0.0065(5) 0.0044(5)
O1 0.073(8) 0.043(6) 0.059(7) -0.003(5) -0.002(6) 0.014(6)
O2 0.054(7) 0.049(7) 0.063(7) 0.018(5) -0.011(5) -0.003(5)
O3 0.053(7) 0.055(7) 0.071(7) 0.017(6) -0.004(6) -0.008(5)
O4 0.047(6) 0.052(6) 0.039(5) 0.010(5) -0.007(5) 0.004(5)
O5 0.033(5) 0.048(6) 0.041(5) 0.011(5) -0.004(4) 0.001(4)
O6 0.037(5) 0.035(5) 0.041(5) 0.009(4) 0.002(4) 0.005(4)
O7 0.039(5) 0.030(5) 0.051(6) 0.016(4) -0.006(4) -0.003(4)
O8 0.046(6) 0.049(6) 0.055(6) 0.018(5) 0.006(5) 0.014(5)
O9 0.042(6) 0.067(7) 0.052(6) 0.028(5) 0.003(5) 0.009(5)
O10 0.030(5) 0.052(6) 0.060(6) 0.019(5) 0.012(5) 0.015(4)
O11 0.040(6) 0.065(7) 0.022(5) 0.014(4) 0.006(4) 0.009(5)
O12 0.039(5) 0.048(6) 0.041(5) 0.016(4) 0.014(4) 0.010(4)
O13 0.026(5) 0.066(7) 0.066(7) 0.014(6) 0.013(5) 0.008(5)
O14 0.024(5) 0.040(5) 0.030(5) 0.008(4) -0.002(4) -0.001(4)
O15 0.056(7) 0.047(6) 0.052(6) 0.015(5) -0.005(5) 0.020(5)
O16 0.021(5) 0.046(6) 0.041(5) 0.006(4) 0.003(4) 0.008(4)
O17 0.026(5) 0.041(5) 0.032(5) 0.017(4) -0.002(4) 0.005(4)
O18 0.031(5) 0.051(6) 0.059(6) 0.028(5) 0.009(5) 0.005(4)
O19 0.043(6) 0.082(8) 0.049(6) 0.032(6) -0.002(5) 0.007(5)
O20 0.032(6) 0.110(9) 0.053(6) 0.030(6) 0.010(5) -0.002(6)
O21 0.015(4) 0.051(6) 0.043(5) 0.022(4) -0.001(4) -0.004(4)
O22 0.023(5) 0.067(7) 0.031(5) 0.018(5) -0.006(4) 0.000(4)
O23 0.027(5) 0.052(6) 0.033(5) 0.021(4) 0.008(4) 0.001(4)
O24 0.019(4) 0.048(6) 0.022(4) 0.007(4) -0.001(3) 0.001(4)
O25 0.013(4) 0.046(5) 0.030(5) 0.006(4) 0.004(3) 0.005(4)
O26 0.020(4) 0.036(5) 0.028(4) 0.015(4) 0.003(3) 0.007(4)
O27 0.020(4) 0.063(6) 0.028(5) 0.019(4) -0.003(4) 0.006(4)
O28 0.040(6) 0.074(7) 0.029(5) 0.018(5) 0.010(4) 0.012(5)
O29 0.036(6) 0.073(7) 0.025(5) 0.003(5) -0.007(4) 0.010(5)
O30 0.025(5) 0.043(5) 0.031(5) 0.014(4) 0.004(4) 0.001(4)
O31 0.015(4) 0.055(6) 0.020(4) 0.015(4) 0.005(3) 0.001(4)
O32 0.030(5) 0.055(6) 0.026(5) 0.015(4) 0.006(4) 0.000(4)
O33 0.025(4) 0.045(5) 0.022(4) 0.010(4) 0.002(3) 0.008(4)
O34 0.015(4) 0.035(5) 0.016(4) 0.005(3) 0.004(3) 0.003(3)
O35 0.027(5) 0.047(5) 0.014(4) 0.011(4) 0.001(3) 0.011(4)
O36 0.030(5) 0.075(7) 0.034(5) 0.010(5) -0.008(4) -0.005(5)
O37 0.033(5) 0.054(6) 0.029(5) 0.018(4) 0.014(4) 0.016(4)
O38 0.020(5) 0.066(6) 0.034(5) 0.011(5) 0.004(4) 0.009(4)
O39 0.030(5) 0.071(7) 0.039(5) 0.015(5) 0.014(4) 0.014(5)
O40 0.025(5) 0.053(6) 0.032(5) 0.013(4) 0.004(4) 0.011(4)
O41 0.033(5) 0.054(6) 0.046(6) 0.023(5) 0.007(4) 0.027(5)
O42 0.024(4) 0.052(6) 0.016(4) 0.008(4) 0.003(3) 0.006(4)
O43 0.022(4) 0.048(6) 0.023(4) 0.015(4) -0.002(3) 0.011(4)
O44 0.044(6) 0.057(7) 0.045(6) 0.028(5) 0.006(5) 0.005(5)
O45 0.029(5) 0.034(5) 0.024(4) 0.014(4) 0.009(4) 0.001(4)
O46 0.036(5) 0.049(6) 0.024(5) 0.020(4) 0.006(4) 0.007(4)
O47 0.022(4) 0.047(6) 0.033(5) 0.021(4) 0.005(4) 0.009(4)
O48 0.031(5) 0.061(6) 0.036(5) 0.018(5) 0.008(4) -0.005(4)
O49 0.031(5) 0.036(5) 0.025(4) 0.011(4) 0.005(4) 0.010(4)

loop_
_atom_type_symbol
_atom_type_description
_atom_type_scat_dispersion_real
_atom_type_scat_dispersion_imag
_atom_type_scat_source
H H 0.0000 0.0000 'International Tables Vol C Tables 4.2.6.8 and 6.1.1.4'
N N 0.0061 0.0033 'International Tables Vol C Tables 4.2.6.8 and 6.1.1.4'
O O 0.0106 0.0060 'International Tables Vol C Tables 4.2.6.8 and 6.1.1.4'
Mo Mo -1.6832 0.6857 'International Tables Vol C Tables 4.2.6.8 and 6.1.1.4'
Fe Fe 0.3463 0.8444 'International Tables Vol C Tables 4.2.6.8 and 6.1.1.4'
As As 0.0499 2.0058 'International Tables Vol C Tables 4.2.6.8 and 6.1.1.4'

loop_
_geom_angle_atom_site_label_1
_geom_angle_atom_site_label_2
_geom_angle_atom_site_label_3
_geom_angle
_geom_angle_site_symmetry_1
_geom_angle_site_symmetry_3
O25 As1 O16 99.4(4) . .
O25 As1 O17 96.9(4) . .
O16 As1 O17 102.1(4) . .
O42 As2 O33 97.4(4) 2_666 .
O42 As2 O49 97.0(4) 2_666 2_666
O33 As2 O49 101.4(4) . 2_666
O45 As3 O47 98.3(4) . .
O45 As3 O49 98.6(4) . .
O47 As3 O49 100.2(4) . .
O27 Fe1 O30 94.6(4) . .
O27 Fe1 O26 92.7(3) . .
O30 Fe1 O26 90.8(3) . .
O27 Fe1 O33 91.9(3) . .
O30 Fe1 O33 94.8(3) . .
O26 Fe1 O33 172.4(3) . .
O27 Fe1 O25 94.2(3) . .
O30 Fe1 O25 170.3(3) . .
O26 Fe1 O25 84.8(3) . .
O33 Fe1 O25 88.9(3) . .
O27 Fe1 O34 170.6(3) . .
O30 Fe1 O34 91.1(3) . .
O26 Fe1 O34 94.7(3) . .
O33 Fe1 O34 80.1(3) . .
O25 Fe1 O34 80.7(3) . .
O37 Fe2 O23 93.1(4) . .
O37 Fe2 O25 172.4(3) . .
O23 Fe2 O25 93.1(4) . .
O37 Fe2 O24 87.7(3) . .
O23 Fe2 O24 90.4(3) . .
O25 Fe2 O24 87.9(3) . .
O37 Fe2 O34 91.9(3) . .
O23 Fe2 O34 171.1(3) . .
O25 Fe2 O34 82.5(3) . .
O24 Fe2 O34 97.2(3) . .
O37 Fe2 O47 94.4(3) . 2_666
O23 Fe2 O47 91.4(3) . 2_666
O25 Fe2 O47 89.8(3) . 2_666
O24 Fe2 O47 177.2(3) . 2_666
O34 Fe2 O47 80.9(3) . 2_666
O33 Fe3 O33 180.0(4) . 2_666
O33 Fe3 O47 88.3(3) . 2_666
O33 Fe3 O47 91.7(3) 2_666 2_666
O33 Fe3 O47 91.7(3) . .
O33 Fe3 O47 88.3(3) 2_666 .
O47 Fe3 O47 180.0(3) 2_666 .
O33 Fe3 O34 100.1(3) . 2_666
O33 Fe3 O34 79.9(3) 2_666 2_666
O47 Fe3 O34 99.4(3) 2_666 2_666
O47 Fe3 O34 80.6(3) . 2_666
O33 Fe3 O34 79.9(3) . .
O33 Fe3 O34 100.1(3) 2_666 .
O47 Fe3 O34 80.6(3) 2_666 .
O47 Fe3 O34 99.4(3) . .
O34 Fe3 O34 180.000(1) 2_666 .
O45 Fe4 O42 102.9(4) . .
O45 Fe4 O34 96.2(3) . .
O42 Fe4 O34 94.6(3) . .
O45 Fe4 O31 83.5(3) . .
O42 Fe4 O31 166.4(3) . .
O34 Fe4 O31 96.7(3) . .
O45 Fe4 O35 166.0(3) . .
O42 Fe4 O35 80.6(3) . .
O34 Fe4 O35 97.0(3) . .
O31 Fe4 O35 90.5(3) . .
O45 Fe4 O43 87.9(3) . .
O42 Fe4 O43 90.1(3) . .
O34 Fe4 O43 172.8(3) . .
O31 Fe4 O43 77.9(3) . .
O35 Fe4 O43 78.5(3) . .
O8 Mo1 O1 104.5(5) . .
O8 Mo1 O10 99.9(4) . .
O1 Mo1 O10 101.5(5) . .
O8 Mo1 O7 94.0(4) . .
O1 Mo1 O7 99.5(5) . .
O10 Mo1 O7 151.0(4) . .
O8 Mo1 O16 93.6(4) . .
O1 Mo1 O16 161.9(4) . .
O10 Mo1 O16 74.6(4) . .
O7 Mo1 O16 79.2(3) . .
O8 Mo1 O6 160.9(4) . .
O1 Mo1 O6 90.7(4) . .
O10 Mo1 O6 88.0(3) . .
O7 Mo1 O6 71.9(3) . .
O16 Mo1 O6 71.6(3) . .
O2 Mo2 O4 102.6(4) . .
O2 Mo2 O5 108.5(5) . .
O4 Mo2 O5 103.7(4) . .
O2 Mo2 O6 99.5(5) . .
O4 Mo2 O6 103.4(4) . .
O5 Mo2 O6 135.1(4) . .
O2 Mo2 O14 170.5(4) . .
O4 Mo2 O14 85.6(4) . .
O5 Mo2 O14 73.6(3) . .
O6 Mo2 O14 73.7(3) . .
O2 Mo2 O7 85.4(4) . .
O4 Mo2 O7 171.9(4) . .
O5 Mo2 O7 74.3(4) . .
O6 Mo2 O7 73.8(3) . .
O14 Mo2 O7 86.3(3) . .
O9 Mo3 O3 104.2(5) . .
O9 Mo3 O18 99.2(4) . .
O3 Mo3 O18 99.2(5) . .
O9 Mo3 O7 93.1(4) . .
O3 Mo3 O7 102.0(5) . .
O18 Mo3 O7 152.1(4) . .
O9 Mo3 O17 94.3(4) . .
O3 Mo3 O17 161.2(4) . .
O18 Mo3 O17 74.3(4) . .
O7 Mo3 O17 79.9(3) . .
O9 Mo3 O5 161.3(4) . .
O3 Mo3 O5 90.0(4) . .
O18 Mo3 O5 90.4(3) . .
O7 Mo3 O5 71.8(3) . .
O17 Mo3 O5 72.7(3) . .
O19 Mo4 O20 104.0(5) . .
O19 Mo4 O23 101.9(4) . .
O20 Mo4 O23 103.8(5) . .
O19 Mo4 O18 93.2(4) . .
O20 Mo4 O18 95.2(5) . .
O23 Mo4 O18 151.9(4) . .
O19 Mo4 O21 162.4(4) . .
O20 Mo4 O21 90.3(4) . .
O23 Mo4 O21 84.3(3) . .
O18 Mo4 O21 74.9(3) . .
O19 Mo4 O17 93.0(4) . .
O20 Mo4 O17 159.4(4) . .
O23 Mo4 O17 83.7(3) . .
O18 Mo4 O17 71.9(3) . .
O21 Mo4 O17 71.2(3) . .
O22 Mo5 O21 103.4(4) . .
O22 Mo5 O24 103.3(4) . .
O21 Mo5 O24 97.8(4) . .
O22 Mo5 O14 100.8(4) . .
O21 Mo5 O14 151.8(4) . .
O24 Mo5 O14 90.4(4) . .
O22 Mo5 O5 93.6(4) . .
O21 Mo5 O5 90.2(4) . .
O24 Mo5 O5 159.0(3) . .
O14 Mo5 O5 74.1(3) . .
O22 Mo5 O17 167.3(4) . .
O21 Mo5 O17 74.9(3) . .
O24 Mo5 O17 89.4(3) . .
O14 Mo5 O17 78.4(3) . .
O5 Mo5 O17 74.0(3) . .
O11 Mo6 O12 104.7(4) . .
O11 Mo6 O26 102.7(4) . .
O12 Mo6 O26 97.6(4) . .
O11 Mo6 O14 97.9(4) . .
O12 Mo6 O14 154.4(4) . .
O26 Mo6 O14 88.9(3) . .
O11 Mo6 O6 95.6(4) . .
O12 Mo6 O6 91.0(4) . .
O26 Mo6 O6 157.0(3) . .
O14 Mo6 O6 74.7(3) . .
O11 Mo6 O16 169.2(4) . .
O12 Mo6 O16 76.7(3) . .
O26 Mo6 O16 87.6(3) . .
O14 Mo6 O16 78.9(3) . .
O6 Mo6 O16 73.6(3) . .
O15 Mo7 O13 103.9(5) . .
O15 Mo7 O27 100.1(4) . .
O13 Mo7 O27 102.5(4) . .
O15 Mo7 O10 93.9(4) . .
O13 Mo7 O10 97.3(4) . .
O27 Mo7 O10 152.1(3) . .
O15 Mo7 O12 163.4(4) . .
O13 Mo7 O12 89.5(4) . .
O27 Mo7 O12 86.2(3) . .
O10 Mo7 O12 74.5(3) . .
O15 Mo7 O16 93.6(4) . .
O13 Mo7 O16 160.0(4) . .
O27 Mo7 O16 83.6(3) . .
O10 Mo7 O16 71.5(3) . .
O12 Mo7 O16 71.8(3) . .
O39 Mo8 O38 104.0(4) . .
O39 Mo8 O37 103.1(4) . .
O38 Mo8 O37 100.5(4) . .
O39 Mo8 O40 97.8(4) . .
O38 Mo8 O40 92.0(4) . .
O37 Mo8 O40 152.1(3) . .
O39 Mo8 O35 158.5(4) . .
O38 Mo8 O35 94.8(4) . .
O37 Mo8 O35 83.2(3) . .
O40 Mo8 O35 70.9(3) . .
O39 Mo8 O42 88.5(4) . .
O38 Mo8 O42 164.4(3) . .
O37 Mo8 O42 85.4(3) . .
O40 Mo8 O42 76.9(3) . .
O35 Mo8 O42 71.4(3) . .
O36 Mo9 O41 105.1(4) . .
O36 Mo9 O40 101.0(4) . .
O41 Mo9 O40 99.1(4) . .
O36 Mo9 O32 93.8(4) . .
O41 Mo9 O32 101.4(4) . .
O40 Mo9 O32 150.6(3) . .
O36 Mo9 O43 161.0(4) . .
O41 Mo9 O43 89.9(4) . .
O40 Mo9 O43 87.8(3) . .
O32 Mo9 O43 71.4(3) . .
O36 Mo9 O35 94.0(4) . .
O41 Mo9 O35 160.4(4) . .
O40 Mo9 O35 72.5(3) . .
O32 Mo9 O35 81.3(3) . .
O43 Mo9 O35 72.4(3) . .
O29 Mo10 O44 105.8(5) . .
O29 Mo10 O46 100.9(4) . .
O44 Mo10 O46 98.9(4) . .
O29 Mo10 O32 97.1(4) . .
O44 Mo10 O32 98.9(4) . .
O46 Mo10 O32 150.0(3) . .
O29 Mo10 O31 90.3(4) . .
O44 Mo10 O31 162.9(4) . .
O46 Mo10 O31 72.2(3) . .
O32 Mo10 O31 84.0(3) . .
O29 Mo10 O43 157.9(4) . .
O44 Mo10 O43 94.2(4) . .
O46 Mo10 O43 84.8(3) . .
O32 Mo10 O43 70.1(3) . .
O31 Mo10 O43 70.9(3) . .
O28 Mo11 O48 104.2(4) . .
O28 Mo11 O30 100.3(4) . .
O48 Mo11 O30 102.7(4) . .
O28 Mo11 O46 94.0(4) . .
O48 Mo11 O46 95.7(4) . .
O30 Mo11 O46 153.0(4) . .
O28 Mo11 O31 96.8(4) . .
O48 Mo11 O31 156.0(4) . .
O30 Mo11 O31 84.7(3) . .
O46 Mo11 O31 70.9(3) . .
O28 Mo11 O45 167.9(4) . .
O48 Mo11 O45 87.1(4) . .
O30 Mo11 O45 81.1(3) . .
O46 Mo11 O45 80.3(3) . .
O31 Mo11 O45 71.3(3) . .
Mo2 O5 Mo5 105.2(4) . .
Mo2 O5 Mo3 104.2(4) . .
Mo5 O5 Mo3 108.3(3) . .
Mo2 O6 Mo6 106.3(4) . .
Mo2 O6 Mo1 103.9(4) . .
Mo6 O6 Mo1 109.6(4) . .
Mo1 O7 Mo3 144.2(5) . .
Mo1 O7 Mo2 107.7(4) . .
Mo3 O7 Mo2 107.6(4) . .
Mo1 O10 Mo7 117.7(5) . .
Mo6 O12 Mo7 116.0(4) . .
Mo5 O14 Mo6 153.7(5) . .
Mo5 O14 Mo2 103.9(4) . .
Mo6 O14 Mo2 102.2(4) . .
As1 O16 Mo1 118.8(4) . .
As1 O16 Mo7 117.6(4) . .
Mo1 O16 Mo7 92.3(3) . .
As1 O16 Mo6 126.1(4) . .
Mo1 O16 Mo6 101.6(3) . .
Mo7 O16 Mo6 92.8(3) . .
As1 O17 Mo4 117.4(4) . .
As1 O17 Mo3 117.4(4) . .
Mo4 O17 Mo3 93.2(3) . .
As1 O17 Mo5 126.9(4) . .
Mo4 O17 Mo5 93.2(3) . .
Mo3 O17 Mo5 101.6(3) . .
Mo3 O18 Mo4 117.8(4) . .
Mo5 O21 Mo4 117.3(4) . .
Mo4 O23 Fe2 146.0(5) . .
Mo5 O24 Fe2 133.8(4) . .
As1 O25 Fe2 131.6(4) . .
As1 O25 Fe1 127.0(4) . .
Fe2 O25 Fe1 99.6(4) . .
Mo6 O26 Fe1 135.1(4) . .
Mo7 O27 Fe1 144.8(5) . .
Mo11 O30 Fe1 141.2(4) . .
Fe4 O31 Mo11 101.1(3) . .
Fe4 O31 Mo10 107.7(4) . .
Mo11 O31 Mo10 95.8(3) . .
Mo9 O32 Mo10 118.8(4) . .
As2 O33 Fe3 129.4(4) . .
As2 O33 Fe1 116.5(4) . .
Fe3 O33 Fe1 102.1(3) . .
Fe4 O34 Fe2 121.0(3) . .
Fe4 O34 Fe1 119.4(3) . .
Fe2 O34 Fe1 96.9(3) . .
Fe4 O34 Fe3 118.8(4) . .
Fe2 O34 Fe3 98.0(3) . .
Fe1 O34 Fe3 97.5(3) . .
Fe4 O35 Mo8 101.5(3) . .
Fe4 O35 Mo9 105.2(3) . .
Mo8 O35 Mo9 95.4(3) . .
Mo8 O37 Fe2 143.6(5) . .
Mo9 O40 Mo8 116.6(4) . .
As2 O42 Fe4 130.6(4) 2_666 .
As2 O42 Mo8 120.6(4) 2_666 .
Fe4 O42 Mo8 104.3(4) . .
Fe4 O43 Mo9 103.5(3) . .
Fe4 O43 Mo10 103.4(3) . .
Mo9 O43 Mo10 95.3(3) . .
As3 O45 Fe4 128.9(4) . .
As3 O45 Mo11 123.7(4) . .
Fe4 O45 Mo11 102.1(3) . .
Mo10 O46 Mo11 117.1(4) . .
As3 O47 Fe3 130.4(4) . .
As3 O47 Fe2 117.1(4) . 2_666
Fe3 O47 Fe2 100.3(3) . 2_666
As3 O49 As2 132.7(5) . 2_666

loop_
_geom_bond_atom_site_label_1
_geom_bond_atom_site_label_2
_geom_bond_distance
_geom_bond_site_symmetry_2
As1 O25 1.763(8) .
As1 O16 1.813(9) .
As1 O17 1.815(8) .
As2 O42 1.762(8) 2_666
As2 O33 1.785(8) .
As2 O49 1.809(8) 2_666
As3 O45 1.763(8) .
As3 O47 1.777(8) .
As3 O49 1.792(8) .
Fe1 O27 1.970(9) .
Fe1 O30 1.978(8) .
Fe1 O26 1.989(8) .
Fe1 O33 2.038(8) .
Fe1 O25 2.054(8) .
Fe1 O34 2.086(7) .
Fe2 O37 1.970(8) .
Fe2 O23 1.980(8) .
Fe2 O25 2.008(8) .
Fe2 O24 2.016(7) .
Fe2 O34 2.059(8) .
Fe2 O47 2.071(8) 2_666
Fe3 O33 2.022(8) .
Fe3 O33 2.022(8) 2_666
Fe3 O47 2.029(8) 2_666
Fe3 O47 2.029(8) .
Fe3 O34 2.112(7) 2_666
Fe3 O34 2.112(7) .
Fe4 O45 1.944(8) .
Fe4 O42 1.954(8) .
Fe4 O34 1.982(7) .
Fe4 O31 2.046(8) .
Fe4 O35 2.065(8) .
Fe4 O43 2.155(7) .
Mo1 O8 1.706(9) .
Mo1 O1 1.743(10) .
Mo1 O10 1.847(9) .
Mo1 O7 1.956(10) .
Mo1 O16 2.291(9) .
Mo1 O6 2.352(8) .
Mo2 O2 1.700(10) .
Mo2 O4 1.728(9) .
Mo2 O5 1.953(10) .
Mo2 O6 1.967(9) .
Mo2 O14 2.183(8) .
Mo2 O7 2.260(8) .
Mo3 O9 1.711(9) .
Mo3 O3 1.733(10) .
Mo3 O18 1.870(10) .
Mo3 O7 1.965(10) .
Mo3 O17 2.298(8) .
Mo3 O5 2.362(8) .
Mo4 O19 1.734(9) .
Mo4 O20 1.738(10) .
Mo4 O23 1.798(9) .
Mo4 O18 2.022(10) .
Mo4 O21 2.203(8) .
Mo4 O17 2.291(9) .
Mo5 O22 1.726(8) .
Mo5 O21 1.801(8) .
Mo5 O24 1.806(8) .
Mo5 O14 1.959(9) .
Mo5 O5 2.154(9) .
Mo5 O17 2.424(7) .
Mo6 O11 1.706(8) .
Mo6 O12 1.791(9) .
Mo6 O26 1.811(8) .
Mo6 O14 2.002(8) .
Mo6 O6 2.105(9) .
Mo6 O16 2.410(8) .
Mo7 O15 1.713(9) .
Mo7 O13 1.737(9) .
Mo7 O27 1.803(9) .
Mo7 O10 2.020(10) .
Mo7 O12 2.222(8) .
Mo7 O16 2.300(8) .
Mo8 O39 1.727(9) .
Mo8 O38 1.729(9) .
Mo8 O37 1.840(8) .
Mo8 O40 2.041(8) .
Mo8 O35 2.215(8) .
Mo8 O42 2.242(8) .
Mo9 O36 1.706(9) .
Mo9 O41 1.728(8) .
Mo9 O40 1.863(8) .
Mo9 O32 1.933(9) .
Mo9 O43 2.242(8) .
Mo9 O35 2.279(7) .
Mo10 O29 1.711(9) .
Mo10 O44 1.720(9) .
Mo10 O46 1.911(8) .
Mo10 O32 1.956(8) .
Mo10 O31 2.270(7) .
Mo10 O43 2.285(8) .
Mo11 O28 1.718(9) .
Mo11 O48 1.741(9) .
Mo11 O30 1.805(8) .
Mo11 O46 2.017(8) .
Mo11 O31 2.247(7) .
Mo11 O45 2.310(8) .
O42 As2 1.762(8) 2_666
O47 Fe2 2.071(8) 2_666
O49 As2 1.809(8) 2_666
